data_4133965
loop_
_publ_author_name
'Mondal, Aditesh'
'Reddy, Kiran P.'
'Bertke, Jeffery A.'
'Kundu, Subrata'

_publ_contact_author 'Subrata Kundu'
_publ_section_title
;
 Phenol Reduces Nitrite to NO at Copper(II): Role of a Proton-Responsive
 Outer Coordination Sphere in Phenol Oxidation.
;
_journal_issue 4
_journal_name_full 'Journal of the American Chemical Society'
_journal_page_first 1726
_journal_page_last 1730
_journal_paper_doi 10.1021/jacs.9b11597
_journal_volume 142
_journal_year 2020
_chemical_formula_moiety 'C33 H45 Cu N6 O5, Cl O4, 0.174(H2 O)'
_chemical_formula_sum 'C33 H45.35 Cl Cu N6 O9.17'
_chemical_formula_weight 771.87
_chemical_name_common '[mC]Cu(O2N)(ClO4)'
_space_group_crystal_system triclinic
_space_group_IT_number 2
_space_group_name_Hall '-P 1'
_space_group_name_H-M_alt 'P -1'
_atom_sites_solution_hydrogens mixed
_atom_sites_solution_primary intrinsic
_audit_creation_method SHELXL-2018/3
_cell_angle_alpha 112.421(4)
_cell_angle_beta 110.003(5)
_cell_angle_gamma 96.959(5)
_cell_formula_units_Z 2
_cell_length_a 12.2345(19)
_cell_length_b 12.3329(18)
_cell_length_c 13.275(2)
_cell_measurement_reflns_used 9935
_cell_measurement_temperature 150(2)
_cell_measurement_theta_max 28.32
_cell_measurement_theta_min 2.50
_cell_volume 1665.3(4)
_computing_cell_refinement 'SAINT V8.37A (Bruker, 2005)'
_computing_data_collection 'APEX3 V2016.5-0 (Bruker, 2016)'
_computing_data_reduction
; 
SAINT V8.37A, XPREP v2014/2, SADABS V2016/2 (Bruker, 2016) 
;
_computing_molecular_graphics 'SHELXLE v932 (Hubschle, 2011)'
_computing_publication_material 'XCIF V2014-2 (Bruker, 2014)'
_computing_structure_refinement 'SHELX-2018-3 (Sheldrick, 2015)'
_computing_structure_solution 'SHELX-2014-5 (Sheldrick, 2015)'
_diffrn_ambient_temperature 150(2)
_diffrn_measured_fraction_theta_full 0.999
_diffrn_measured_fraction_theta_max 0.994
_diffrn_measurement_device 'Bruker APEX ApexII CCD'
_diffrn_measurement_method 'profile data from \f and \w scans'
_diffrn_radiation_monochromator 'multilayer mirrors'
_diffrn_radiation_source 'fine-focus sealed tube'
_diffrn_radiation_type MoK\a
_diffrn_radiation_wavelength 0.71073
_diffrn_reflns_av_R_equivalents 0.0307
_diffrn_reflns_av_unetI/netI 0.0290
_diffrn_reflns_Laue_measured_fraction_full 0.999
_diffrn_reflns_Laue_measured_fraction_max 0.994
_diffrn_reflns_limit_h_max 15
_diffrn_reflns_limit_h_min -15
_diffrn_reflns_limit_k_max 15
_diffrn_reflns_limit_k_min -15
_diffrn_reflns_limit_l_max 16
_diffrn_reflns_limit_l_min -16
_diffrn_reflns_number 25117
_diffrn_reflns_point_group_measured_fraction_full 0.999
_diffrn_reflns_point_group_measured_fraction_max 0.994
_diffrn_reflns_theta_full 25.242
_diffrn_reflns_theta_max 26.504
_diffrn_reflns_theta_min 2.510
_exptl_absorpt_coefficient_mu 0.802
_exptl_absorpt_correction_T_max 0.7457
_exptl_absorpt_correction_T_min 0.6602
_exptl_absorpt_correction_type multi-scan
_exptl_absorpt_process_details 'SADABS V2016/2 (Bruker, 2016)'
_exptl_crystal_colour green
_exptl_crystal_density_diffrn 1.539
_exptl_crystal_density_method 'not measured'
_exptl_crystal_description plate
_exptl_crystal_F_000 809
_exptl_crystal_size_max 0.255
_exptl_crystal_size_mid 0.245
_exptl_crystal_size_min 0.070
_refine_diff_density_max 0.388
_refine_diff_density_min -0.356
_refine_diff_density_rms 0.056
_refine_ls_extinction_method none
_refine_ls_goodness_of_fit_ref 1.056
_refine_ls_hydrogen_treatment mixed
_refine_ls_matrix_type full
_refine_ls_number_parameters 522
_refine_ls_number_reflns 6862
_refine_ls_number_restraints 152
_refine_ls_restrained_S_all 1.061
_refine_ls_R_factor_all 0.0371
_refine_ls_R_factor_gt 0.0305
_refine_ls_shift/su_max 0.001
_refine_ls_shift/su_mean 0.000
_refine_ls_structure_factor_coef Fsqd
_refine_ls_weighting_details 'w=1/[\s^2^(Fo^2^)+(0.0328P)^2^+1.0276P] where P=(Fo^2^+2Fc^2^)/3'
_refine_ls_weighting_scheme calc
_refine_ls_wR_factor_gt 0.0731
_refine_ls_wR_factor_ref 0.0765
_reflns_Friedel_coverage 0.000
_reflns_number_gt 6036
_reflns_number_total 6862
_reflns_threshold_expression 'I > 2\s(I)'
_cod_data_source_file ja9b11597_si_002.cif
_cod_data_source_block AM29F
_cod_depositor_comments 'Adding full bibliography for 4133963--4133966.cif.'
_cod_database_code 4133965
_shelx_shelxl_version_number 2018/3
_shelx_space_group_comment
;
The symmetry employed for this shelxl refinement is uniquely defined
by the following loop, which should always be used as a source of
symmetry information in preference to the above space-group names.
They are only intended as comments.
;
_shelx_estimated_absorpt_t_min 0.822
_shelx_estimated_absorpt_t_max 0.946

loop_
_space_group_symop_operation_xyz
'x, y, z'
'-x, -y, -z'

loop_
_atom_site_label
_atom_site_type_symbol
_atom_site_fract_x
_atom_site_fract_y
_atom_site_fract_z
_atom_site_U_iso_or_equiv
_atom_site_adp_type
_atom_site_occupancy
_atom_site_site_symmetry_order
_atom_site_calc_flag
_atom_site_refinement_flags_posn
_atom_site_refinement_flags_adp
_atom_site_refinement_flags_occupancy
_atom_site_disorder_assembly
_atom_site_disorder_group
Cu1 Cu 0.40365(2) 0.70485(2) 0.60448(2) 0.01329(7) Uani 1 1 d . . . . .
O1 O 0.14205(12) 0.52759(12) 0.08529(11) 0.0232(3) Uani 1 1 d . . . . .
O2 O 0.29549(11) 0.84163(12) 0.22698(11) 0.0208(3) Uani 1 1 d . . . . .
O3 O 0.60346(11) 0.66338(13) 0.22356(11) 0.0237(3) Uani 1 1 d . . . . .
O4 O 0.38355(11) 0.66765(11) 0.44098(10) 0.0181(3) Uani 1 1 d . . . . .
O5 O 0.37913(13) 0.49325(13) 0.43298(13) 0.0286(3) Uani 1 1 d . . . . .
N1 N 0.44000(13) 0.71263(13) 0.76861(12) 0.0152(3) Uani 1 1 d . . . . .
N2 N 0.23152(13) 0.59690(14) 0.55275(13) 0.0162(3) Uani 1 1 d . . . . .
H2 H 0.237(2) 0.528(2) 0.5208(19) 0.024 Uiso 1 1 d . U . . .
N3 N 0.37047(14) 0.88616(13) 0.68479(13) 0.0160(3) Uani 1 1 d . . . . .
H3 H 0.301(2) 0.873(2) 0.6842(19) 0.024 Uiso 1 1 d . U . . .
N4 N 0.58907(13) 0.74736(14) 0.66129(13) 0.0149(3) Uani 1 1 d . . . . .
H4 H 0.5932(19) 0.677(2) 0.6165(19) 0.022 Uiso 1 1 d . U . . .
N5 N 0.30309(14) 0.63863(14) 0.01625(14) 0.0218(3) Uani 1 1 d . . . . .
N6 N 0.38006(14) 0.55677(15) 0.38073(13) 0.0223(3) Uani 1 1 d . . . . .
C1 C 0.34110(17) 0.61572(17) 0.75102(16) 0.0194(4) Uani 1 1 d . . . . .
H1A H 0.338751 0.631981 0.829154 0.023 Uiso 1 1 calc R U . . .
H1B H 0.356137 0.535128 0.718263 0.023 Uiso 1 1 calc R U . . .
C2 C 0.22150(16) 0.61348(17) 0.66515(16) 0.0199(4) Uani 1 1 d . . . . .
H2A H 0.155472 0.545245 0.648429 0.024 Uiso 1 1 calc R U . . .
H2B H 0.202592 0.691297 0.700643 0.024 Uiso 1 1 calc R U . . .
C3 C 0.44372(16) 0.83610(16) 0.85308(15) 0.0173(4) Uani 1 1 d . . . . .
H3A H 0.512123 0.863212 0.932311 0.021 Uiso 1 1 calc R U . . .
H3B H 0.367634 0.829784 0.864232 0.021 Uiso 1 1 calc R U . . .
C4 C 0.45847(16) 0.93162(16) 0.80982(15) 0.0173(4) Uani 1 1 d . . . . .
H4A H 0.446174 1.007200 0.861605 0.021 Uiso 1 1 calc R U . . .
H4B H 0.541975 0.952148 0.815851 0.021 Uiso 1 1 calc R U . . .
C5 C 0.55875(16) 0.68708(17) 0.80656(16) 0.0192(4) Uani 1 1 d . . . . .
H5A H 0.548447 0.599050 0.759560 0.023 Uiso 1 1 calc R U . . .
H5B H 0.590774 0.706730 0.892746 0.023 Uiso 1 1 calc R U . . .
C6 C 0.64725(16) 0.76390(18) 0.78631(15) 0.0194(4) Uani 1 1 d . . . . .
H6A H 0.669326 0.851335 0.843981 0.023 Uiso 1 1 calc R U . . .
H6B H 0.722344 0.738041 0.799100 0.023 Uiso 1 1 calc R U . . .
C7 C 0.12267(16) 0.60441(17) 0.46346(15) 0.0187(4) Uani 1 1 d . . . . .
H7A H 0.136005 0.689030 0.472488 0.022 Uiso 1 1 calc R U . . .
H7B H 0.051009 0.584591 0.478931 0.022 Uiso 1 1 calc R U . . .
C8 C 0.09847(15) 0.51666(17) 0.33718(16) 0.0175(4) Uani 1 1 d . . . . .
C9 C 0.12182(15) 0.55848(17) 0.26159(15) 0.0175(4) Uani 1 1 d . . . . .
H9 H 0.143570 0.643921 0.285207 0.021 Uiso 1 1 calc R U . . .
C10 C 0.11360(16) 0.47593(17) 0.15106(16) 0.0187(4) Uani 1 1 d . . . . .
C11 C 0.08102(16) 0.35194(17) 0.11558(16) 0.0202(4) Uani 1 1 d . . . . .
H11 H 0.078552 0.295629 0.041572 0.024 Uiso 1 1 calc R U . . .
C12 C 0.05174(16) 0.30998(17) 0.18932(17) 0.0219(4) Uani 1 1 d . . . . .
H12 H 0.025229 0.224367 0.163517 0.026 Uiso 1 1 calc R U . . .
C13 C 0.06079(16) 0.39121(17) 0.29919(16) 0.0199(4) Uani 1 1 d . . . . .
H13 H 0.041290 0.361593 0.349165 0.024 Uiso 1 1 calc R U . . .
C14 C 0.37914(17) 0.98241(16) 0.64522(16) 0.0186(4) Uani 1 1 d . . . . .
H14A H 0.462420 1.007836 0.652285 0.022 Uiso 1 1 calc R U . . .
H14B H 0.364248 1.054824 0.698787 0.022 Uiso 1 1 calc R U . . .
C15 C 0.28944(16) 0.93941(16) 0.51761(16) 0.0177(4) Uani 1 1 d . . . . .
C16 C 0.32701(16) 0.90464(16) 0.42627(16) 0.0172(4) Uani 1 1 d . . . . .
H16 H 0.408970 0.904116 0.443899 0.021 Uiso 1 1 calc R U . . .
C17 C 0.24640(16) 0.87033(16) 0.30864(16) 0.0170(4) Uani 1 1 d . . . . .
C18 C 0.12690(17) 0.86964(17) 0.28212(16) 0.0203(4) Uani 1 1 d . . . . .
H18 H 0.071436 0.847295 0.202127 0.024 Uiso 1 1 calc R U . . .
C19 C 0.08884(17) 0.90221(18) 0.37446(18) 0.0236(4) Uani 1 1 d . . . . .
H19 H 0.006230 0.899986 0.356523 0.028 Uiso 1 1 calc R U . . .
C20 C 0.16884(17) 0.93753(17) 0.49117(17) 0.0217(4) Uani 1 1 d . . . . .
H20 H 0.141797 0.960515 0.553360 0.026 Uiso 1 1 calc R U . . .
C21 C 0.65198(16) 0.84538(16) 0.64253(16) 0.0178(4) Uani 1 1 d . . . . .
H21A H 0.718807 0.905862 0.720472 0.021 Uiso 1 1 calc R U . . .
H21B H 0.593453 0.888550 0.616384 0.021 Uiso 1 1 calc R U . . .
C22 C 0.70354(16) 0.79920(16) 0.55151(15) 0.0171(4) Uani 1 1 d . . . . .
C23 C 0.62729(16) 0.75094(16) 0.42982(15) 0.0169(4) Uani 1 1 d . . . . .
H23 H 0.543253 0.744925 0.405137 0.020 Uiso 1 1 calc R U . . .
C24 C 0.67328(16) 0.71160(16) 0.34442(15) 0.0178(4) Uani 1 1 d . . . . .
C25 C 0.79597(17) 0.72056(17) 0.38010(16) 0.0204(4) Uani 1 1 d . . . . .
H25 H 0.827948 0.693782 0.321904 0.024 Uiso 1 1 calc R U . . .
C26 C 0.87087(16) 0.76857(17) 0.50054(17) 0.0216(4) Uani 1 1 d . . . . .
H26 H 0.955009 0.775133 0.525191 0.026 Uiso 1 1 calc R U . . .
C27 C 0.82542(16) 0.80763(17) 0.58675(16) 0.0185(4) Uani 1 1 d . . . . .
H27 H 0.878098 0.840010 0.669621 0.022 Uiso 1 1 calc R U . . .
C28 C 0.16796(18) 0.45275(18) -0.01063(16) 0.0240(4) Uani 1 1 d . . . . .
H28A H 0.095504 0.382541 -0.071790 0.029 Uiso 1 1 calc R U . . .
H28B H 0.235339 0.420361 0.020152 0.029 Uiso 1 1 calc R U . . .
C29 C 0.20320(17) 0.52975(17) -0.06619(16) 0.0221(4) Uani 1 1 d . . . . .
H29A H 0.224446 0.478712 -0.130818 0.027 Uiso 1 1 calc R U . . .
H29B H 0.131669 0.553710 -0.103949 0.027 Uiso 1 1 calc R U . . .
C30 C 0.21538(17) 0.80068(18) 0.10395(16) 0.0214(4) Uani 1 1 d . . . . .
H30A H 0.187550 0.869180 0.093006 0.026 Uiso 1 1 calc R U . . .
H30B H 0.143207 0.734386 0.079505 0.026 Uiso 1 1 calc R U . . .
C31 C 0.28268(18) 0.75418(17) 0.02796(16) 0.0221(4) Uani 1 1 d . . . . .
H31A H 0.235983 0.745910 -0.053275 0.027 Uiso 1 1 calc R U . . .
H31B H 0.362211 0.815846 0.063615 0.027 Uiso 1 1 calc R U . . .
C32 C 0.47944(16) 0.66472(18) 0.18813(16) 0.0208(4) Uani 1 1 d . . . . .
H32A H 0.475039 0.747615 0.234066 0.025 Uiso 1 1 calc R U . . .
H32B H 0.434165 0.606123 0.204429 0.025 Uiso 1 1 calc R U . . .
C33 C 0.42486(17) 0.62891(19) 0.05547(16) 0.0247(4) Uani 1 1 d . . . . .
H33A H 0.475439 0.683046 0.039007 0.030 Uiso 1 1 calc R U . . .
H33B H 0.423905 0.543585 0.009885 0.030 Uiso 1 1 calc R U . . .
Cl1 Cl 0.1801(3) 1.0004(3) 0.8579(3) 0.0277(5) Uani 0.703(14) 1 d D U P A 1
O6 O 0.1457(6) 0.8919(5) 0.7472(4) 0.0391(13) Uani 0.703(14) 1 d D U P A 1
O7 O 0.2653(7) 0.9858(8) 0.9537(5) 0.0439(17) Uani 0.703(14) 1 d D U P A 1
O8 O 0.2394(8) 1.1027(5) 0.8516(7) 0.0807(17) Uani 0.703(14) 1 d D U P A 1
O9 O 0.0745(4) 1.0175(6) 0.8766(4) 0.0450(11) Uani 0.703(14) 1 d D U P A 1
Cl1B Cl 0.1997(8) 1.0243(10) 0.8667(7) 0.0361(16) Uani 0.297(14) 1 d D U P A 2
O6B O 0.1430(16) 0.9277(14) 0.7461(9) 0.043(3) Uani 0.297(14) 1 d D U P A 2
O7B O 0.2478(16) 0.9724(16) 0.9466(14) 0.041(4) Uani 0.297(14) 1 d D U P A 2
O8B O 0.2916(11) 1.1153(10) 0.8777(9) 0.047(3) Uani 0.297(14) 1 d D U P A 2
O9B O 0.1117(12) 1.0789(17) 0.8968(10) 0.059(3) Uani 0.297(14) 1 d D U P A 2
O10 O -0.0853(8) 0.9709(9) 0.9064(8) 0.037(3) Uani 0.174(5) 1 d D . P . .
H10A H -0.015(5) 0.985(14) 0.903(10) 0.055 Uiso 0.174(5) 1 d D U P . .
H10B H -0.071(10) 0.985(14) 0.981(4) 0.055 Uiso 0.174(5) 1 d D U P . .

loop_
_atom_site_aniso_label
_atom_site_aniso_U_11
_atom_site_aniso_U_22
_atom_site_aniso_U_33
_atom_site_aniso_U_23
_atom_site_aniso_U_13
_atom_site_aniso_U_12
Cu1 0.01424(11) 0.01381(11) 0.01087(10) 0.00442(8) 0.00604(8) 0.00276(8)
O1 0.0315(8) 0.0228(7) 0.0201(6) 0.0113(6) 0.0144(6) 0.0080(6)
O2 0.0200(6) 0.0248(7) 0.0132(6) 0.0047(5) 0.0074(5) 0.0043(5)
O3 0.0184(6) 0.0326(8) 0.0144(6) 0.0060(6) 0.0060(5) 0.0075(6)
O4 0.0172(6) 0.0203(7) 0.0141(6) 0.0056(5) 0.0071(5) 0.0030(5)
O5 0.0308(8) 0.0216(7) 0.0335(8) 0.0092(6) 0.0158(6) 0.0123(6)
N1 0.0170(7) 0.0160(7) 0.0138(7) 0.0068(6) 0.0079(6) 0.0046(6)
N2 0.0169(7) 0.0156(8) 0.0150(7) 0.0059(6) 0.0073(6) 0.0032(6)
N3 0.0180(8) 0.0153(7) 0.0142(7) 0.0060(6) 0.0075(6) 0.0034(6)
N4 0.0170(7) 0.0143(7) 0.0139(7) 0.0057(6) 0.0078(6) 0.0047(6)
N5 0.0159(8) 0.0222(8) 0.0191(8) 0.0046(7) 0.0045(6) 0.0030(6)
N6 0.0156(8) 0.0250(9) 0.0170(7) 0.0017(7) 0.0059(6) 0.0047(6)
C1 0.0243(9) 0.0184(9) 0.0176(8) 0.0097(7) 0.0104(7) 0.0029(7)
C2 0.0189(9) 0.0229(10) 0.0193(9) 0.0100(8) 0.0108(7) 0.0011(7)
C3 0.0218(9) 0.0182(9) 0.0112(8) 0.0047(7) 0.0082(7) 0.0062(7)
C4 0.0204(9) 0.0139(9) 0.0133(8) 0.0027(7) 0.0068(7) 0.0038(7)
C5 0.0217(9) 0.0245(10) 0.0169(8) 0.0126(8) 0.0091(7) 0.0116(8)
C6 0.0172(9) 0.0255(10) 0.0155(8) 0.0094(7) 0.0067(7) 0.0068(7)
C7 0.0151(8) 0.0214(9) 0.0188(9) 0.0091(7) 0.0069(7) 0.0042(7)
C8 0.0115(8) 0.0207(9) 0.0177(8) 0.0083(7) 0.0040(7) 0.0036(7)
C9 0.0132(8) 0.0173(9) 0.0186(8) 0.0085(7) 0.0033(7) 0.0020(7)
C10 0.0142(8) 0.0241(10) 0.0190(9) 0.0122(8) 0.0056(7) 0.0052(7)
C11 0.0181(9) 0.0203(9) 0.0157(8) 0.0054(7) 0.0036(7) 0.0045(7)
C12 0.0192(9) 0.0185(9) 0.0243(9) 0.0098(8) 0.0059(8) 0.0034(7)
C13 0.0169(9) 0.0226(10) 0.0214(9) 0.0129(8) 0.0066(7) 0.0040(7)
C14 0.0249(9) 0.0142(9) 0.0180(9) 0.0071(7) 0.0107(7) 0.0051(7)
C15 0.0233(9) 0.0123(8) 0.0197(9) 0.0087(7) 0.0098(7) 0.0051(7)
C16 0.0191(9) 0.0129(8) 0.0203(9) 0.0078(7) 0.0090(7) 0.0044(7)
C17 0.0225(9) 0.0115(8) 0.0192(8) 0.0069(7) 0.0115(7) 0.0042(7)
C18 0.0206(9) 0.0188(9) 0.0196(9) 0.0089(7) 0.0061(7) 0.0057(7)
C19 0.0216(9) 0.0258(10) 0.0305(10) 0.0159(9) 0.0138(8) 0.0110(8)
C20 0.0280(10) 0.0206(9) 0.0262(10) 0.0131(8) 0.0181(8) 0.0109(8)
C21 0.0197(9) 0.0160(9) 0.0175(8) 0.0064(7) 0.0095(7) 0.0030(7)
C22 0.0202(9) 0.0131(8) 0.0183(8) 0.0075(7) 0.0088(7) 0.0034(7)
C23 0.0142(8) 0.0175(9) 0.0193(9) 0.0086(7) 0.0076(7) 0.0040(7)
C24 0.0190(9) 0.0164(9) 0.0155(8) 0.0061(7) 0.0062(7) 0.0037(7)
C25 0.0216(9) 0.0207(9) 0.0205(9) 0.0071(8) 0.0130(8) 0.0074(7)
C26 0.0150(9) 0.0243(10) 0.0258(10) 0.0115(8) 0.0085(7) 0.0070(7)
C27 0.0180(9) 0.0200(9) 0.0168(8) 0.0092(7) 0.0060(7) 0.0045(7)
C28 0.0273(10) 0.0223(10) 0.0184(9) 0.0063(8) 0.0095(8) 0.0043(8)
C29 0.0227(9) 0.0233(10) 0.0130(8) 0.0047(7) 0.0052(7) 0.0014(8)
C30 0.0239(9) 0.0230(10) 0.0154(8) 0.0082(7) 0.0068(7) 0.0072(8)
C31 0.0247(10) 0.0230(10) 0.0165(8) 0.0079(8) 0.0090(7) 0.0028(8)
C32 0.0173(9) 0.0257(10) 0.0167(9) 0.0076(8) 0.0069(7) 0.0054(7)
C33 0.0197(9) 0.0339(11) 0.0179(9) 0.0088(8) 0.0085(8) 0.0071(8)
Cl1 0.0245(8) 0.0292(8) 0.0311(8) 0.0147(6) 0.0123(6) 0.0087(6)
O6 0.0292(16) 0.050(2) 0.0245(15) 0.0064(15) 0.0075(12) 0.0129(19)
O7 0.034(2) 0.054(3) 0.025(2) 0.0030(18) 0.0055(17) 0.021(2)
O8 0.086(4) 0.055(2) 0.113(4) 0.049(3) 0.049(3) 0.003(3)
O9 0.0320(18) 0.055(3) 0.0462(17) 0.0145(18) 0.0197(14) 0.0239(18)
Cl1B 0.033(2) 0.055(4) 0.0222(16) 0.013(2) 0.0151(17) 0.026(2)
O6B 0.037(4) 0.058(6) 0.025(4) 0.010(4) 0.010(3) 0.017(5)
O7B 0.045(6) 0.039(5) 0.033(5) 0.024(4) 0.000(4) 0.015(4)
O8B 0.049(5) 0.046(5) 0.044(4) 0.019(3) 0.017(4) 0.016(4)
O9B 0.049(5) 0.079(7) 0.062(5) 0.029(5) 0.031(4) 0.044(5)
O10 0.032(5) 0.041(6) 0.029(5) 0.012(4) 0.013(4) -0.001(4)

loop_
_atom_type_symbol
_atom_type_description
_atom_type_scat_dispersion_real
_atom_type_scat_dispersion_imag
_atom_type_scat_source
C C 0.0033 0.0016 'International Tables Vol C Tables 4.2.6.8 and 6.1.1.4'
H H 0.0000 0.0000 'International Tables Vol C Tables 4.2.6.8 and 6.1.1.4'
N N 0.0061 0.0033 'International Tables Vol C Tables 4.2.6.8 and 6.1.1.4'
O O 0.0106 0.0060 'International Tables Vol C Tables 4.2.6.8 and 6.1.1.4'
Cl Cl 0.1484 0.1585 'International Tables Vol C Tables 4.2.6.8 and 6.1.1.4'
Cu Cu 0.3201 1.2651 'International Tables Vol C Tables 4.2.6.8 and 6.1.1.4'

loop_
_geom_angle_atom_site_label_1
_geom_angle_atom_site_label_2
_geom_angle_atom_site_label_3
_geom_angle
O4 Cu1 N1 167.62(6)
O4 Cu1 N4 89.71(5)
N1 Cu1 N4 84.79(6)
O4 Cu1 N2 95.38(5)
N1 Cu1 N2 85.35(6)
N4 Cu1 N2 155.84(6)
O4 Cu1 N3 108.25(5)
N1 Cu1 N3 83.88(6)
N4 Cu1 N3 104.00(6)
N2 Cu1 N3 96.80(6)
C10 O1 C28 117.47(14)
C17 O2 C30 117.42(14)
C24 O3 C32 116.30(14)
N6 O4 Cu1 112.52(11)
C1 N1 C5 111.64(14)
C1 N1 C3 111.05(13)
C5 N1 C3 112.29(14)
C1 N1 Cu1 106.55(10)
C5 N1 Cu1 105.38(10)
C3 N1 Cu1 109.61(10)
C2 N2 C7 113.63(14)
C2 N2 Cu1 106.11(11)
C7 N2 Cu1 120.26(11)
C2 N2 H2 107.7(15)
C7 N2 H2 106.1(16)
Cu1 N2 H2 101.9(16)
C4 N3 C14 110.56(14)
C4 N3 Cu1 99.06(10)
C14 N3 Cu1 125.88(11)
C4 N3 H3 106.5(15)
C14 N3 H3 105.6(15)
Cu1 N3 H3 107.9(15)
C6 N4 C21 112.84(14)
C6 N4 Cu1 109.33(10)
C21 N4 Cu1 119.25(11)
C6 N4 H4 105.6(14)
C21 N4 H4 109.6(14)
Cu1 N4 H4 98.5(14)
C29 N5 C31 117.83(15)
C29 N5 C33 119.41(16)
C31 N5 C33 120.05(16)
O5 N6 O4 114.01(14)
N1 C1 C2 109.48(14)
N1 C1 H1A 109.8
C2 C1 H1A 109.8
N1 C1 H1B 109.8
C2 C1 H1B 109.8
H1A C1 H1B 108.2
N2 C2 C1 108.01(14)
N2 C2 H2A 110.1
C1 C2 H2A 110.1
N2 C2 H2B 110.1
C1 C2 H2B 110.1
H2A C2 H2B 108.4
N1 C3 C4 113.19(13)
N1 C3 H3A 108.9
C4 C3 H3A 108.9
N1 C3 H3B 108.9
C4 C3 H3B 108.9
H3A C3 H3B 107.8
N3 C4 C3 110.56(14)
N3 C4 H4A 109.5
C3 C4 H4A 109.5
N3 C4 H4B 109.5
C3 C4 H4B 109.5
H4A C4 H4B 108.1
N1 C5 C6 109.46(14)
N1 C5 H5A 109.8
C6 C5 H5A 109.8
N1 C5 H5B 109.8
C6 C5 H5B 109.8
H5A C5 H5B 108.2
N4 C6 C5 108.68(14)
N4 C6 H6A 110.0
C5 C6 H6A 110.0
N4 C6 H6B 110.0
C5 C6 H6B 110.0
H6A C6 H6B 108.3
N2 C7 C8 110.78(14)
N2 C7 H7A 109.5
C8 C7 H7A 109.5
N2 C7 H7B 109.5
C8 C7 H7B 109.5
H7A C7 H7B 108.1
C9 C8 C13 119.39(17)
C9 C8 C7 121.04(16)
C13 C8 C7 119.39(16)
C8 C9 C10 120.24(17)
C8 C9 H9 119.9
C10 C9 H9 119.9
O1 C10 C11 124.46(16)
O1 C10 C9 115.23(16)
C11 C10 C9 120.29(17)
C10 C11 C12 119.24(17)
C10 C11 H11 120.4
C12 C11 H11 120.4
C13 C12 C11 120.66(18)
C13 C12 H12 119.7
C11 C12 H12 119.7
C12 C13 C8 120.05(17)
C12 C13 H13 120.0
C8 C13 H13 120.0
N3 C14 C15 112.08(14)
N3 C14 H14A 109.2
C15 C14 H14A 109.2
N3 C14 H14B 109.2
C15 C14 H14B 109.2
H14A C14 H14B 107.9
C16 C15 C20 119.50(17)
C16 C15 C14 120.11(16)
C20 C15 C14 120.36(16)
C15 C16 C17 120.76(17)
C15 C16 H16 119.6
C17 C16 H16 119.6
O2 C17 C18 124.83(16)
O2 C17 C16 115.19(16)
C18 C17 C16 119.96(16)
C17 C18 C19 118.98(17)
C17 C18 H18 120.5
C19 C18 H18 120.5
C20 C19 C18 121.12(18)
C20 C19 H19 119.4
C18 C19 H19 119.4
C19 C20 C15 119.65(17)
C19 C20 H20 120.2
C15 C20 H20 120.2
N4 C21 C22 114.41(14)
N4 C21 H21A 108.7
C22 C21 H21A 108.7
N4 C21 H21B 108.7
C22 C21 H21B 108.7
H21A C21 H21B 107.6
C27 C22 C23 119.55(16)
C27 C22 C21 121.22(16)
C23 C22 C21 119.19(16)
C24 C23 C22 120.35(16)
C24 C23 H23 119.8
C22 C23 H23 119.8
O3 C24 C23 123.32(16)
O3 C24 C25 116.68(15)
C23 C24 C25 120.00(16)
C26 C25 C24 119.35(16)
C26 C25 H25 120.3
C24 C25 H25 120.3
C25 C26 C27 121.04(17)
C25 C26 H26 119.5
C27 C26 H26 119.5
C22 C27 C26 119.72(16)
C22 C27 H27 120.1
C26 C27 H27 120.1
O1 C28 C29 108.45(15)
O1 C28 H28A 110.0
C29 C28 H28A 110.0
O1 C28 H28B 110.0
C29 C28 H28B 110.0
H28A C28 H28B 108.4
N5 C29 C28 114.87(15)
N5 C29 H29A 108.6
C28 C29 H29A 108.6
N5 C29 H29B 108.6
C28 C29 H29B 108.6
H29A C29 H29B 107.5
O2 C30 C31 108.52(15)
O2 C30 H30A 110.0
C31 C30 H30A 110.0
O2 C30 H30B 110.0
C31 C30 H30B 110.0
H30A C30 H30B 108.4
N5 C31 C30 114.22(16)
N5 C31 H31A 108.7
C30 C31 H31A 108.7
N5 C31 H31B 108.7
C30 C31 H31B 108.7
H31A C31 H31B 107.6
O3 C32 C33 107.94(14)
O3 C32 H32A 110.1
C33 C32 H32A 110.1
O3 C32 H32B 110.1
C33 C32 H32B 110.1
H32A C32 H32B 108.4
N5 C33 C32 110.68(15)
N5 C33 H33A 109.5
C32 C33 H33A 109.5
N5 C33 H33B 109.5
C32 C33 H33B 109.5
H33A C33 H33B 108.1
O9 Cl1 O8 111.0(3)
O9 Cl1 O7 111.2(4)
O8 Cl1 O7 107.8(4)
O9 Cl1 O6 109.2(3)
O8 Cl1 O6 109.1(4)
O7 Cl1 O6 108.5(4)
Cl1 O9 H10A 151(7)
O8B Cl1B O9B 108.7(7)
O8B Cl1B O6B 110.0(8)
O9B Cl1B O6B 109.9(8)
O8B Cl1B O7B 111.7(9)
O9B Cl1B O7B 108.1(8)
O6B Cl1B O7B 108.4(8)
H10A O10 H10B 108.5(18)

loop_
_geom_bond_atom_site_label_1
_geom_bond_atom_site_label_2
_geom_bond_distance
Cu1 O4 1.9570(12)
Cu1 N1 2.0302(14)
Cu1 N4 2.0566(15)
Cu1 N2 2.0767(15)
Cu1 N3 2.2358(15)
O1 C10 1.367(2)
O1 C28 1.423(2)
O2 C17 1.366(2)
O2 C30 1.428(2)
O3 C24 1.367(2)
O3 C32 1.431(2)
O4 N6 1.280(2)
O5 N6 1.230(2)
N1 C1 1.480(2)
N1 C5 1.482(2)
N1 C3 1.491(2)
N2 C2 1.477(2)
N2 C7 1.490(2)
N2 H2 0.81(2)
N3 C4 1.466(2)
N3 C14 1.476(2)
N3 H3 0.85(2)
N4 C6 1.484(2)
N4 C21 1.500(2)
N4 H4 0.86(2)
N5 C29 1.435(2)
N5 C31 1.436(3)
N5 C33 1.437(2)
C1 C2 1.505(3)
C1 H1A 0.9900
C1 H1B 0.9900
C2 H2A 0.9900
C2 H2B 0.9900
C3 C4 1.512(2)
C3 H3A 0.9900
C3 H3B 0.9900
C4 H4A 0.9900
C4 H4B 0.9900
C5 C6 1.512(3)
C5 H5A 0.9900
C5 H5B 0.9900
C6 H6A 0.9900
C6 H6B 0.9900
C7 C8 1.506(2)
C7 H7A 0.9900
C7 H7B 0.9900
C8 C9 1.382(3)
C8 C13 1.391(3)
C9 C10 1.391(2)
C9 H9 0.9500
C10 C11 1.376(3)
C11 C12 1.391(3)
C11 H11 0.9500
C12 C13 1.375(3)
C12 H12 0.9500
C13 H13 0.9500
C14 C15 1.502(2)
C14 H14A 0.9900
C14 H14B 0.9900
C15 C16 1.378(2)
C15 C20 1.390(3)
C16 C17 1.390(2)
C16 H16 0.9500
C17 C18 1.380(3)
C18 C19 1.393(3)
C18 H18 0.9500
C19 C20 1.376(3)
C19 H19 0.9500
C20 H20 0.9500
C21 C22 1.505(2)
C21 H21A 0.9900
C21 H21B 0.9900
C22 C27 1.379(2)
C22 C23 1.391(2)
C23 C24 1.386(2)
C23 H23 0.9500
C24 C25 1.387(2)
C25 C26 1.375(3)
C25 H25 0.9500
C26 C27 1.390(3)
C26 H26 0.9500
C27 H27 0.9500
C28 C29 1.511(3)
C28 H28A 0.9900
C28 H28B 0.9900
C29 H29A 0.9900
C29 H29B 0.9900
C30 C31 1.505(3)
C30 H30A 0.9900
C30 H30B 0.9900
C31 H31A 0.9900
C31 H31B 0.9900
C32 C33 1.508(2)
C32 H32A 0.9900
C32 H32B 0.9900
C33 H33A 0.9900
C33 H33B 0.9900
Cl1 O9 1.421(3)
Cl1 O8 1.423(4)
Cl1 O7 1.432(4)
Cl1 O6 1.438(4)
Cl1B O8B 1.415(7)
Cl1B O9B 1.427(7)
Cl1B O6B 1.431(7)
Cl1B O7B 1.435(7)
O10 H10A 0.881(11)
O10 H10B 0.880(10)

loop_
_geom_hbond_atom_site_label_D
_geom_hbond_atom_site_label_H
_geom_hbond_atom_site_label_A
_geom_hbond_distance_DH
_geom_hbond_distance_HA
_geom_hbond_distance_DA
_geom_hbond_angle_DHA
_geom_hbond_site_symmetry_A
_geom_hbond_publ_flag
N2 H2 O5 0.81(2) 2.40(2) 2.898(2) 120.5(19) . yes
N3 H3 O6 0.85(2) 2.32(2) 3.132(8) 161(2) . yes
N3 H3 O6B^b 0.85(2) 2.41(3) 3.201(18) 155(2) . yes
N4 H4 O5 0.86(2) 2.06(2) 2.881(2) 159.4(19) 2_666 yes
O10 H10A O9 0.881(11) 1.31(4) 2.177(10) 165(14) . yes
O10 H10A O9B^b 0.881(11) 1.86(7) 2.676(19) 154(15) . yes
O10 H10B O9 0.880(10) 1.92(3) 2.785(10) 166(12) 2_577 yes
O10 H10B O9B^b 0.880(10) 2.22(7) 3.010(15) 148(12) 2_577 yes
O10 H10B O10 0.880(10) 1.84(10) 2.402(17) 120(9) 2_577 yes

loop_
_geom_torsion_atom_site_label_1
_geom_torsion_atom_site_label_2
_geom_torsion_atom_site_label_3
_geom_torsion_atom_site_label_4
_geom_torsion
Cu1 O4 N6 O5 6.07(17)
C5 N1 C1 C2 -155.68(14)
C3 N1 C1 C2 78.17(17)
Cu1 N1 C1 C2 -41.13(16)
C7 N2 C2 C1 -174.74(15)
Cu1 N2 C2 C1 -40.40(16)
N1 C1 C2 N2 55.88(19)
C1 N1 C3 C4 -134.99(15)
C5 N1 C3 C4 99.23(17)
Cu1 N1 C3 C4 -17.53(17)
C14 N3 C4 C3 176.09(14)
Cu1 N3 C4 C3 -49.98(14)
N1 C3 C4 N3 49.51(19)
C1 N1 C5 C6 162.61(14)
C3 N1 C5 C6 -71.93(17)
Cu1 N1 C5 C6 47.33(15)
C21 N4 C6 C5 162.92(14)
Cu1 N4 C6 C5 27.71(17)
N1 C5 C6 N4 -50.66(19)
C2 N2 C7 C8 -144.51(15)
Cu1 N2 C7 C8 88.20(16)
N2 C7 C8 C9 -107.18(19)
N2 C7 C8 C13 67.9(2)
C13 C8 C9 C10 -3.2(3)
C7 C8 C9 C10 171.87(15)
C28 O1 C10 C11 -15.7(2)
C28 O1 C10 C9 163.06(16)
C8 C9 C10 O1 -178.17(15)
C8 C9 C10 C11 0.6(3)
O1 C10 C11 C12 -178.78(16)
C9 C10 C11 C12 2.5(3)
C10 C11 C12 C13 -3.2(3)
C11 C12 C13 C8 0.6(3)
C9 C8 C13 C12 2.6(3)
C7 C8 C13 C12 -172.56(16)
C4 N3 C14 C15 -179.53(14)
Cu1 N3 C14 C15 61.85(19)
N3 C14 C15 C16 -101.39(19)
N3 C14 C15 C20 80.3(2)
C20 C15 C16 C17 1.4(3)
C14 C15 C16 C17 -176.87(16)
C30 O2 C17 C18 -4.0(3)
C30 O2 C17 C16 177.37(15)
C15 C16 C17 O2 177.99(15)
C15 C16 C17 C18 -0.7(3)
O2 C17 C18 C19 -179.31(17)
C16 C17 C18 C19 -0.8(3)
C17 C18 C19 C20 1.5(3)
C18 C19 C20 C15 -0.8(3)
C16 C15 C20 C19 -0.7(3)
C14 C15 C20 C19 177.61(17)
C6 N4 C21 C22 118.35(16)
Cu1 N4 C21 C22 -111.28(15)
N4 C21 C22 C27 -100.14(19)
N4 C21 C22 C23 82.0(2)
C27 C22 C23 C24 0.0(3)
C21 C22 C23 C24 177.82(16)
C32 O3 C24 C23 5.3(3)
C32 O3 C24 C25 -174.51(16)
C22 C23 C24 O3 -179.98(16)
C22 C23 C24 C25 -0.2(3)
O3 C24 C25 C26 179.86(17)
C23 C24 C25 C26 0.1(3)
C24 C25 C26 C27 0.3(3)
C23 C22 C27 C26 0.4(3)
C21 C22 C27 C26 -177.44(17)
C25 C26 C27 C22 -0.5(3)
C10 O1 C28 C29 -177.05(15)
C31 N5 C29 C28 -121.82(18)
C33 N5 C29 C28 76.8(2)
O1 C28 C29 N5 56.1(2)
C17 O2 C30 C31 -170.50(15)
C29 N5 C31 C30 77.9(2)
C33 N5 C31 C30 -120.88(18)
O2 C30 C31 N5 72.85(19)
C24 O3 C32 C33 170.26(16)
C29 N5 C33 C32 -113.90(19)
C31 N5 C33 C32 85.1(2)
O3 C32 C33 N5 -175.08(15)
